data_4307018
loop_
_publ_author_name
'Dik-Lung Ma'
'Chi-Ming Che'
'Fung-Ming Siu'
'Mengsu Yang'
'Kwok-Yin Wong'

_publ_section_title
;
DNA Binding and Cytotoxicity of Ruthenium(II) and Rhenium(I) Complexes of
2-Amino-4-phenylamino-6-(2-pyridyl)-1,3,5-triazine
;
_journal_name_full 'Inorganic Chemistry'
_journal_page_first 740
_journal_page_last 749
_journal_paper_doi 10.1021/ic061518s
_journal_volume 46
_journal_year 2007
_chemical_formula_moiety 'C54 H67 F12 N11 O0.50 P2 Ru'
_chemical_formula_sum 'C54 H67 F12 N11 O0.5 P2 Ru'
_chemical_formula_weight 1269.20
_chemical_name_systematic
;
 ?
;
_space_group_IT_number 2
_symmetry_cell_setting triclinic
_symmetry_space_group_name_Hall '-P 1'
_symmetry_space_group_name_H-M 'P -1'
_atom_sites_solution_hydrogens geom
_atom_sites_solution_primary direct
_atom_sites_solution_secondary difmap
_audit_creation_method SHELXL-97
_cell_angle_alpha 77.47(3)
_cell_angle_beta 75.69(3)
_cell_angle_gamma 67.17(3)
_cell_formula_units_Z 2
_cell_length_a 13.356(3)
_cell_length_b 14.821(3)
_cell_length_c 17.251(4)
_cell_measurement_reflns_used 0
_cell_measurement_temperature 300(2)
_cell_measurement_theta_max 0
_cell_measurement_theta_min 0
_cell_volume 3021.5(14)
_computing_cell_refinement Scalepack
_computing_data_collection MarControl
_computing_data_reduction Denzo
_computing_molecular_graphics 'Ortep-3 for Windows (Farrugia, 1997)'
_computing_publication_material 'WinGX publication routines (Farrugia, 1999)'
_computing_structure_refinement 'SHELXL-97 (Sheldrick, 1997)'
_computing_structure_solution 'SHELXS-97 (Sheldrick, 1997)'
_diffrn_ambient_temperature 300(2)
_diffrn_measured_fraction_theta_full 0.731
_diffrn_measured_fraction_theta_max 0.731
_diffrn_measurement_device_type 'marresearch IPDS mar300'
_diffrn_measurement_method oscillation
_diffrn_radiation_monochromator graphite
_diffrn_radiation_source 'fine-focus sealed tube'
_diffrn_radiation_type MoK\a
_diffrn_radiation_wavelength 0.71073
_diffrn_reflns_av_R_equivalents 0.0527
_diffrn_reflns_av_sigmaI/netI 0.0819
_diffrn_reflns_limit_h_max 14
_diffrn_reflns_limit_h_min -14
_diffrn_reflns_limit_k_max 17
_diffrn_reflns_limit_k_min -17
_diffrn_reflns_limit_l_max 20
_diffrn_reflns_limit_l_min -20
_diffrn_reflns_number 16215
_diffrn_reflns_theta_full 25.47
_diffrn_reflns_theta_max 25.47
_diffrn_reflns_theta_min 1.23
_exptl_absorpt_coefficient_mu 0.395
_exptl_absorpt_correction_type none
_exptl_crystal_colour brown
_exptl_crystal_density_diffrn 1.395
_exptl_crystal_density_method 'not measured'
_exptl_crystal_description prism
_exptl_crystal_F_000 1308
_exptl_crystal_size_max 0.4
_exptl_crystal_size_mid 0.2
_exptl_crystal_size_min 0.2
_refine_diff_density_max 1.530
_refine_diff_density_min -1.137
_refine_diff_density_rms 0.160
_refine_ls_extinction_method none
_refine_ls_goodness_of_fit_ref 1.138
_refine_ls_hydrogen_treatment mixed
_refine_ls_matrix_type full
_refine_ls_number_parameters 660
_refine_ls_number_reflns 8189
_refine_ls_number_restraints 118
_refine_ls_restrained_S_all 1.173
_refine_ls_R_factor_all 0.1188
_refine_ls_R_factor_gt 0.0955
_refine_ls_shift/su_max 0.001
_refine_ls_shift/su_mean 0.000
_refine_ls_structure_factor_coef Fsqd
_refine_ls_weighting_details 'calc w=1/[\s^2^(Fo^2^)+(0.2000P)^2^+0.0000P] where P=(Fo^2^+2Fc^2^)/3'
_refine_ls_weighting_scheme calc
_refine_ls_wR_factor_gt 0.2609
_refine_ls_wR_factor_ref 0.2897
_reflns_number_gt 6047
_reflns_number_total 8189
_reflns_threshold_expression >2sigma(I)
_cod_data_source_file ic061518ssi20060811_062843.cif
_cod_data_source_block complex_1
_cod_original_cell_volume 3021.5(12)
_cod_original_formula_sum 'C54 H67 F12 N11 O0.50 P2 Ru'
_cod_database_code 4307018

loop_
_symmetry_equiv_pos_as_xyz
'x, y, z'
'-x, -y, -z'

loop_
_atom_site_label
_atom_site_type_symbol
_atom_site_fract_x
_atom_site_fract_y
_atom_site_fract_z
_atom_site_U_iso_or_equiv
_atom_site_adp_type
_atom_site_occupancy
_atom_site_symmetry_multiplicity
_atom_site_calc_flag
_atom_site_refinement_flags
_atom_site_disorder_assembly
_atom_site_disorder_group
Ru1 Ru 0.95963(4) 0.88790(4) 0.80070(3) 0.0468(3) Uani 1 1 d . . .
C1 C 1.0059(6) 0.7701(6) 0.9738(5) 0.0546(19) Uani 1 1 d . . .
C2 C 1.1130(7) 0.8003(7) 1.0402(6) 0.064(2) Uani 1 1 d . . .
C3 C 1.0718(6) 0.8976(6) 0.9244(5) 0.0535(19) Uani 1 1 d . . .
C4 C 1.0747(6) 0.9827(6) 0.8632(4) 0.0504(18) Uani 1 1 d . . .
C5 C 1.1284(7) 1.0435(7) 0.8661(6) 0.067(2) Uani 1 1 d . . .
H5 H 1.1668 1.0315 0.9077 0.080 Uiso 1 1 calc R . .
C6 C 1.1250(9) 1.1226(7) 0.8067(6) 0.076(3) Uani 1 1 d . . .
H6 H 1.1643 1.1627 0.8057 0.091 Uiso 1 1 calc R . .
C7 C 1.0625(8) 1.1413(7) 0.7488(6) 0.073(2) Uani 1 1 d . . .
H7 H 1.0543 1.1976 0.7109 0.087 Uiso 1 1 calc R . .
C8 C 1.0120(7) 1.0774(6) 0.7468(5) 0.063(2) Uani 1 1 d . . .
H8 H 0.9723 1.0896 0.7059 0.075 Uiso 1 1 calc R . .
C9 C 0.9087(6) 0.6471(6) 1.0151(5) 0.062(2) Uani 1 1 d . . .
C10 C 0.9038(8) 0.6271(7) 1.0961(6) 0.070(2) Uani 1 1 d . . .
H10 H 0.9264 0.6629 1.1218 0.084 Uiso 1 1 calc R . .
C11 C 0.8652(9) 0.5532(9) 1.1411(8) 0.098(4) Uani 1 1 d . . .
H11 H 0.8636 0.5379 1.1965 0.117 Uiso 1 1 calc R . .
C12 C 0.8290(9) 0.5026(8) 1.1007(9) 0.093(3) Uani 1 1 d . . .
H12 H 0.7996 0.4552 1.1301 0.111 Uiso 1 1 calc R . .
C13 C 0.8358(8) 0.5212(7) 1.0192(7) 0.081(3) Uani 1 1 d . . .
H13 H 0.8155 0.4840 0.9931 0.097 Uiso 1 1 calc R . .
C14 C 0.8721(7) 0.5936(6) 0.9762(6) 0.066(2) Uani 1 1 d . . .
H14 H 0.8732 0.6085 0.9208 0.079 Uiso 1 1 calc R . .
C15 C 0.7579(6) 1.0075(6) 0.9152(5) 0.060(2) Uani 1 1 d . . .
H15 H 0.8010 0.9771 0.9550 0.072 Uiso 1 1 calc R . .
C16 C 0.6569(7) 1.0731(6) 0.9366(5) 0.062(2) Uani 1 1 d . . .
H16 H 0.6317 1.0866 0.9896 0.074 Uiso 1 1 calc R . .
C17 C 0.5882(6) 1.1222(6) 0.8774(5) 0.061(2) Uani 1 1 d . . .
C18 C 0.6336(6) 1.0963(6) 0.8014(5) 0.059(2) Uani 1 1 d . . .
H18 H 0.5922 1.1261 0.7605 0.071 Uiso 1 1 calc R . .
C19 C 0.7388(6) 1.0274(6) 0.7830(5) 0.0503(18) Uani 1 1 d . . .
C20 C 0.7881(6) 0.9986(5) 0.7022(4) 0.0467(17) Uani 1 1 d . . .
C21 C 0.7342(6) 1.0197(6) 0.6399(5) 0.0568(19) Uani 1 1 d . . .
H21 H 0.6591 1.0572 0.6476 0.068 Uiso 1 1 calc R . .
C22 C 0.7853(7) 0.9883(6) 0.5655(5) 0.059(2) Uani 1 1 d . A .
C23 C 0.8985(8) 0.9361(7) 0.5575(5) 0.066(2) Uani 1 1 d . . .
H23 H 0.9383 0.9150 0.5083 0.079 Uiso 1 1 calc R . .
C24 C 0.9523(6) 0.9153(6) 0.6211(4) 0.0519(18) Uani 1 1 d . . .
H24 H 1.0278 0.8798 0.6137 0.062 Uiso 1 1 calc R . .
C25 C 0.4741(8) 1.1972(7) 0.8998(7) 0.081(3) Uani 1 1 d . . .
C26 C 0.4035(10) 1.1475(10) 0.9624(10) 0.138(6) Uani 1 1 d . . .
H26A H 0.3311 1.1952 0.9765 0.207 Uiso 1 1 calc R . .
H26B H 0.4367 1.1202 1.0096 0.207 Uiso 1 1 calc R . .
H26C H 0.3978 1.0956 0.9407 0.207 Uiso 1 1 calc R . .
C27 C 0.4822(12) 1.2778(10) 0.9332(12) 0.159(7) Uani 1 1 d . . .
H27A H 0.4096 1.3251 0.9475 0.238 Uiso 1 1 calc R . .
H27B H 0.5265 1.3098 0.8933 0.238 Uiso 1 1 calc R . .
H27C H 0.5158 1.2508 0.9803 0.238 Uiso 1 1 calc R . .
C28 C 0.4185(10) 1.2405(10) 0.8266(8) 0.121(5) Uani 1 1 d . . .
H28A H 0.3462 1.2877 0.8420 0.181 Uiso 1 1 calc R . .
H28B H 0.4123 1.1885 0.8053 0.181 Uiso 1 1 calc R . .
H28C H 0.4619 1.2727 0.7861 0.181 Uiso 1 1 calc R . .
C29 C 0.7228(9) 1.0036(8) 0.4991(5) 0.071(2) Uani 1 1 d . . .
C30 C 0.7734(15) 1.0557(15) 0.4210(11) 0.079(6) Uiso 0.542(18) 1 d P A 1
H30A H 0.7330 1.0655 0.3790 0.118 Uiso 0.542(18) 1 calc PR A 1
H30B H 0.8492 1.0156 0.4047 0.118 Uiso 0.542(18) 1 calc PR A 1
H30C H 0.7695 1.1186 0.4304 0.118 Uiso 0.542(18) 1 calc PR A 1
C31 C 0.729(3) 0.903(2) 0.4836(18) 0.128(10) Uiso 0.542(18) 1 d P A 1
H31A H 0.6883 0.9131 0.4415 0.193 Uiso 0.542(18) 1 calc PR A 1
H31B H 0.6966 0.8706 0.5322 0.193 Uiso 0.542(18) 1 calc PR A 1
H31C H 0.8043 0.8627 0.4675 0.193 Uiso 0.542(18) 1 calc PR A 1
C32 C 0.6041(17) 1.0760(15) 0.5148(13) 0.086(6) Uiso 0.542(18) 1 d P A 1
H32A H 0.5686 1.0825 0.4707 0.130 Uiso 0.542(18) 1 calc PR A 1
H32B H 0.6044 1.1392 0.5194 0.130 Uiso 0.542(18) 1 calc PR A 1
H32C H 0.5647 1.0516 0.5640 0.130 Uiso 0.542(18) 1 calc PR A 1
C33 C 1.2108(6) 0.7951(6) 0.7473(5) 0.0523(18) Uani 1 1 d . . .
H33 H 1.2141 0.8500 0.7630 0.063 Uiso 1 1 calc R . .
C34 C 1.3062(6) 0.7254(6) 0.7180(5) 0.058(2) Uani 1 1 d . . .
H34 H 1.3730 0.7322 0.7165 0.070 Uiso 1 1 calc R . .
C35 C 1.3066(6) 0.6440(6) 0.6902(5) 0.0513(18) Uani 1 1 d . . .
C36 C 1.2032(6) 0.6375(6) 0.6965(5) 0.0543(19) Uani 1 1 d . . .
H36 H 1.1988 0.5848 0.6782 0.065 Uiso 1 1 calc R . .
C37 C 1.1060(6) 0.7090(6) 0.7299(5) 0.0512(18) Uani 1 1 d . . .
C38 C 0.9978(6) 0.7031(6) 0.7426(5) 0.0553(19) Uani 1 1 d . . .
C39 C 0.9732(7) 0.6374(7) 0.7132(7) 0.081(3) Uani 1 1 d . . .
H39 H 1.0313 0.5892 0.6862 0.098 Uiso 1 1 calc R . .
C40 C 0.8685(8) 0.6378(7) 0.7208(8) 0.088(3) Uani 1 1 d . B .
C41 C 0.7871(8) 0.7069(7) 0.7664(7) 0.083(3) Uani 1 1 d . . .
H41 H 0.7145 0.7093 0.7762 0.099 Uiso 1 1 calc R . .
C42 C 0.8120(6) 0.7730(6) 0.7980(5) 0.061(2) Uani 1 1 d . . .
H42 H 0.7556 0.8189 0.8283 0.073 Uiso 1 1 calc R . .
C43 C 1.4137(7) 0.5657(6) 0.6556(6) 0.067(2) Uani 1 1 d . . .
C44 C 1.4820(9) 0.5202(9) 0.7240(8) 0.111(4) Uani 1 1 d . . .
H44A H 1.5506 0.4706 0.7049 0.166 Uiso 1 1 calc R . .
H44B H 1.4411 0.4907 0.7691 0.166 Uiso 1 1 calc R . .
H44C H 1.4966 0.5710 0.7406 0.166 Uiso 1 1 calc R . .
C45 C 1.4813(9) 0.6171(9) 0.5869(8) 0.109(4) Uani 1 1 d . . .
H45A H 1.5489 0.5683 0.5652 0.164 Uiso 1 1 calc R . .
H45B H 1.4979 0.6635 0.6081 0.164 Uiso 1 1 calc R . .
H45C H 1.4389 0.6513 0.5450 0.164 Uiso 1 1 calc R . .
C46 C 1.3966(9) 0.4860(9) 0.6265(9) 0.119(5) Uani 1 1 d . . .
H46A H 1.4669 0.4398 0.6055 0.179 Uiso 1 1 calc R . .
H46B H 1.3530 0.5144 0.5847 0.179 Uiso 1 1 calc R . .
H46C H 1.3588 0.4523 0.6706 0.179 Uiso 1 1 calc R . .
C47 C 0.8437(10) 0.5655(11) 0.6869(12) 0.136(6) Uani 1 1 d . . .
C48 C 0.726(2) 0.593(2) 0.685(2) 0.135(10) Uiso 0.59(2) 1 d P B 1
H48A H 0.7160 0.5436 0.6631 0.203 Uiso 0.59(2) 1 calc PR B 1
H48B H 0.7007 0.6557 0.6526 0.203 Uiso 0.59(2) 1 calc PR B 1
H48C H 0.6845 0.5972 0.7393 0.203 Uiso 0.59(2) 1 calc PR B 1
C49 C 0.913(2) 0.547(2) 0.6021(16) 0.112(8) Uiso 0.59(2) 1 d P B 1
H49A H 0.8949 0.5006 0.5823 0.169 Uiso 0.59(2) 1 calc PR B 1
H49B H 0.9900 0.5211 0.6050 0.169 Uiso 0.59(2) 1 calc PR B 1
H49C H 0.8966 0.6082 0.5662 0.169 Uiso 0.59(2) 1 calc PR B 1
C50 C 0.891(3) 0.4563(19) 0.7372(17) 0.134(10) Uiso 0.59(2) 1 d P B 1
H50A H 0.8755 0.4097 0.7157 0.201 Uiso 0.59(2) 1 calc PR B 1
H50B H 0.8566 0.4578 0.7930 0.201 Uiso 0.59(2) 1 calc PR B 1
H50C H 0.9696 0.4369 0.7328 0.201 Uiso 0.59(2) 1 calc PR B 1
C51 C 0.256(2) 0.3077(18) 0.6382(18) 0.188(9) Uiso 1 1 d . . .
C52 C 0.356(3) 0.262(2) 0.591(2) 0.268(14) Uiso 1 1 d . . .
C53 C 0.504(3) 0.578(3) 0.920(2) 0.151(12) Uiso 0.50 1 d P . .
C53' C 0.387(5) 0.560(4) 1.002(4) 0.23(2) Uiso 0.50 1 d P . .
C54 C 0.373(2) 0.6316(19) 0.9342(16) 0.210(9) Uiso 1 1 d . . .
N1 N 1.0144(5) 0.8446(5) 0.9128(4) 0.0522(15) Uani 1 1 d . . .
N2 N 1.0540(6) 0.7446(5) 1.0368(4) 0.0672(19) Uani 1 1 d . . .
N3 N 1.1219(5) 0.8776(6) 0.9874(4) 0.0636(18) Uani 1 1 d . . .
N4 N 0.9407(6) 0.7240(5) 0.9642(5) 0.0647(18) Uani 1 1 d . . .
N5 N 1.1661(7) 0.7741(7) 1.1035(5) 0.091(3) Uani 1 1 d . . .
N6 N 1.0188(5) 0.9965(4) 0.8032(4) 0.0515(15) Uani 1 1 d . . .
N7 N 0.8019(5) 0.9823(5) 0.8405(4) 0.0485(14) Uani 1 1 d . . .
N8 N 0.8999(5) 0.9442(5) 0.6934(4) 0.0512(15) Uani 1 1 d . . .
N9 N 1.1109(5) 0.7879(4) 0.7545(4) 0.0482(14) Uani 1 1 d . . .
N10 N 0.9161(5) 0.7717(5) 0.7856(4) 0.0521(15) Uani 1 1 d . . .
N12 N 0.189(2) 0.3373(16) 0.6872(14) 0.219(9) Uiso 1 1 d . . .
P1 P 0.4567(2) 0.9086(2) 0.7798(2) 0.0862(8) Uani 1 1 d D . .
P2 P 0.1849(3) 0.7166(3) 0.4251(3) 0.1140(12) Uani 1 1 d D . .
F1' F 0.3518(11) 0.9132(12) 0.7554(11) 0.149(2) Uiso 0.50 1 d PD . .
F1 F 0.3597(14) 0.8789(15) 0.8344(11) 0.186(3) Uiso 0.50 1 d PD . .
F2' F 0.4531(16) 1.0157(10) 0.7339(11) 0.149(2) Uiso 0.50 1 d PD . .
F2 F 0.3832(14) 0.9808(12) 0.7170(12) 0.186(3) Uiso 0.50 1 d PD . .
F3 F 0.4048(18) 1.0133(12) 0.8105(11) 0.186(3) Uiso 0.50 1 d PD . .
F3' F 0.3876(14) 0.9460(13) 0.8604(9) 0.149(2) Uiso 0.50 1 d PD . .
F4 F 0.5140(16) 0.8315(13) 0.8473(12) 0.186(3) Uiso 0.50 1 d PD . .
F4' F 0.5541(11) 0.8999(12) 0.8215(11) 0.149(2) Uiso 0.50 1 d PD . .
F5 F 0.5692(13) 0.9274(15) 0.7481(12) 0.186(3) Uiso 0.50 1 d PD . .
F5' F 0.5473(13) 0.8871(14) 0.6989(9) 0.149(2) Uiso 0.50 1 d PD . .
F6' F 0.4912(15) 0.7941(10) 0.7975(12) 0.149(2) Uiso 0.50 1 d PD . .
F6 F 0.5064(18) 0.8236(13) 0.7234(12) 0.186(3) Uiso 0.50 1 d PD . .
F7 F 0.1254(10) 0.8318(7) 0.4098(7) 0.194(2) Uiso 1 1 d D . .
F8 F 0.2392(10) 0.6058(7) 0.4291(7) 0.194(2) Uiso 1 1 d D . .
F9' F 0.166(2) 0.7116(13) 0.3405(11) 0.194(2) Uiso 0.50 1 d PD . .
F9 F 0.2930(13) 0.7277(11) 0.4326(16) 0.194(2) Uiso 0.50 1 d PD . .
F10 F 0.0811(14) 0.7091(11) 0.4041(16) 0.194(2) Uiso 0.50 1 d PD . .
F10' F 0.200(2) 0.7282(13) 0.5094(11) 0.194(2) Uiso 0.50 1 d PD . .
F11' F 0.0667(12) 0.7082(13) 0.4533(15) 0.194(2) Uiso 0.50 1 d PD . .
F11 F 0.222(2) 0.7195(11) 0.3301(9) 0.194(2) Uiso 0.50 1 d PD . .
F12' F 0.3014(13) 0.7300(12) 0.3914(15) 0.194(2) Uiso 0.50 1 d PD . .
F12 F 0.128(2) 0.7136(14) 0.5168(9) 0.194(2) Uiso 0.50 1 d PD . .
O1 O 0.5000 0.5000 1.0000 0.38(2) Uiso 1 2 d S . .
C30' C 0.7996(19) 0.9739(19) 0.4232(14) 0.087(8) Uiso 0.458(18) 1 d P A 2
H30D H 0.7580 0.9843 0.3819 0.130 Uiso 0.458(18) 1 calc PR A 2
H30E H 0.8445 0.9053 0.4320 0.130 Uiso 0.458(18) 1 calc PR A 2
H30F H 0.8461 1.0130 0.4065 0.130 Uiso 0.458(18) 1 calc PR A 2
C31' C 0.659(3) 0.933(2) 0.524(2) 0.125(11) Uiso 0.458(18) 1 d P A 2
H31D H 0.6076 0.9488 0.5728 0.188 Uiso 0.458(18) 1 calc PR A 2
H31E H 0.7097 0.8666 0.5315 0.188 Uiso 0.458(18) 1 calc PR A 2
H31F H 0.6197 0.9402 0.4817 0.188 Uiso 0.458(18) 1 calc PR A 2
C32' C 0.656(4) 1.119(3) 0.476(3) 0.159(15) Uiso 0.458(18) 1 d P A 2
H32D H 0.6019 1.1441 0.5213 0.238 Uiso 0.458(18) 1 calc PR A 2
H32E H 0.6193 1.1272 0.4316 0.238 Uiso 0.458(18) 1 calc PR A 2
H32F H 0.7062 1.1541 0.4596 0.238 Uiso 0.458(18) 1 calc PR A 2
C48' C 0.747(3) 0.622(2) 0.641(2) 0.102(10) Uiso 0.41(2) 1 d P B 2
H48D H 0.7306 0.5757 0.6189 0.153 Uiso 0.41(2) 1 calc PR B 2
H48E H 0.7667 0.6683 0.5976 0.153 Uiso 0.41(2) 1 calc PR B 2
H48F H 0.6827 0.6564 0.6770 0.153 Uiso 0.41(2) 1 calc PR B 2
C49' C 0.942(3) 0.488(3) 0.643(3) 0.127(14) Uiso 0.41(2) 1 d P B 2
H49D H 0.9163 0.4455 0.6247 0.191 Uiso 0.41(2) 1 calc PR B 2
H49E H 0.9923 0.4495 0.6791 0.191 Uiso 0.41(2) 1 calc PR B 2
H49F H 0.9792 0.5203 0.5974 0.191 Uiso 0.41(2) 1 calc PR B 2
C50' C 0.789(4) 0.500(3) 0.752(2) 0.142(16) Uiso 0.41(2) 1 d P B 2
H50D H 0.7748 0.4553 0.7270 0.214 Uiso 0.41(2) 1 calc PR B 2
H50E H 0.7201 0.5411 0.7805 0.214 Uiso 0.41(2) 1 calc PR B 2
H50F H 0.8370 0.4625 0.7902 0.214 Uiso 0.41(2) 1 calc PR B 2

loop_
_atom_site_aniso_label
_atom_site_aniso_U_11
_atom_site_aniso_U_22
_atom_site_aniso_U_33
_atom_site_aniso_U_23
_atom_site_aniso_U_13
_atom_site_aniso_U_12
Ru1 0.0393(4) 0.0553(5) 0.0475(4) -0.0128(3) -0.0072(3) -0.0157(3)
C1 0.047(4) 0.050(5) 0.058(5) -0.011(4) -0.009(4) -0.006(3)
C2 0.060(5) 0.065(6) 0.065(6) -0.012(5) -0.018(4) -0.013(4)
C3 0.040(4) 0.068(5) 0.053(5) -0.019(4) -0.003(3) -0.017(3)
C4 0.047(4) 0.063(5) 0.043(4) -0.015(4) -0.006(3) -0.018(3)
C5 0.052(5) 0.092(7) 0.065(6) -0.042(5) 0.003(4) -0.026(4)
C6 0.091(7) 0.075(6) 0.072(7) -0.013(5) -0.004(5) -0.045(5)
C7 0.082(7) 0.088(7) 0.062(6) -0.011(5) -0.004(5) -0.050(5)
C8 0.071(6) 0.068(6) 0.053(5) -0.010(4) -0.009(4) -0.029(4)
C9 0.045(4) 0.058(5) 0.069(6) -0.007(4) -0.004(4) -0.009(4)
C10 0.073(6) 0.063(5) 0.069(6) -0.007(5) -0.009(5) -0.020(4)
C11 0.075(7) 0.091(8) 0.089(8) -0.005(7) 0.011(6) -0.008(6)
C12 0.077(7) 0.063(6) 0.125(11) -0.012(7) -0.001(7) -0.023(5)
C13 0.082(7) 0.058(6) 0.098(8) -0.001(5) -0.020(6) -0.022(5)
C14 0.059(5) 0.070(6) 0.070(6) -0.008(5) -0.008(4) -0.028(4)
C15 0.051(5) 0.078(6) 0.043(4) -0.009(4) -0.007(3) -0.016(4)
C16 0.055(5) 0.069(5) 0.046(5) -0.011(4) -0.001(4) -0.010(4)
C17 0.045(4) 0.063(5) 0.069(6) -0.021(4) -0.007(4) -0.010(4)
C18 0.052(5) 0.066(5) 0.055(5) -0.013(4) -0.017(4) -0.009(4)
C19 0.041(4) 0.061(5) 0.053(5) -0.015(4) -0.007(3) -0.019(3)
C20 0.046(4) 0.055(4) 0.043(4) -0.007(3) -0.011(3) -0.020(3)
C21 0.047(4) 0.064(5) 0.061(5) -0.010(4) -0.014(4) -0.018(4)
C22 0.062(5) 0.071(5) 0.051(5) -0.014(4) -0.007(4) -0.029(4)
C23 0.078(6) 0.084(6) 0.042(5) -0.023(4) -0.004(4) -0.032(5)
C24 0.048(4) 0.066(5) 0.041(4) -0.015(4) -0.002(3) -0.019(3)
C25 0.061(6) 0.077(6) 0.088(7) -0.035(6) -0.007(5) 0.001(5)
C26 0.061(7) 0.125(11) 0.177(15) -0.023(10) 0.031(8) -0.009(7)
C27 0.102(10) 0.099(10) 0.28(2) -0.099(12) -0.025(12) -0.007(8)
C28 0.080(8) 0.120(10) 0.129(11) -0.046(8) -0.040(7) 0.029(7)
C29 0.090(7) 0.094(7) 0.047(5) -0.010(5) -0.016(4) -0.050(5)
C33 0.038(4) 0.069(5) 0.059(5) -0.021(4) -0.006(3) -0.023(3)
C34 0.041(4) 0.078(6) 0.059(5) -0.017(4) 0.003(3) -0.026(4)
C35 0.039(4) 0.064(5) 0.051(4) -0.016(4) -0.002(3) -0.016(3)
C36 0.055(5) 0.053(5) 0.060(5) -0.022(4) -0.013(4) -0.015(4)
C37 0.049(4) 0.059(5) 0.050(5) -0.010(4) -0.015(3) -0.020(3)
C38 0.044(4) 0.058(5) 0.069(5) -0.019(4) -0.019(4) -0.013(3)
C39 0.043(5) 0.075(6) 0.140(9) -0.048(6) -0.030(5) -0.011(4)
C40 0.063(6) 0.073(6) 0.140(10) -0.045(6) -0.028(6) -0.017(5)
C41 0.046(5) 0.070(6) 0.146(10) -0.019(6) -0.035(5) -0.022(4)
C42 0.042(4) 0.062(5) 0.083(6) -0.011(4) -0.017(4) -0.020(4)
C43 0.051(5) 0.066(5) 0.080(6) -0.025(5) -0.002(4) -0.014(4)
C44 0.068(7) 0.104(9) 0.136(11) -0.023(8) -0.033(7) 0.007(6)
C45 0.077(7) 0.106(8) 0.117(10) -0.038(7) 0.033(7) -0.022(6)
C46 0.067(7) 0.127(10) 0.168(13) -0.090(10) 0.001(7) -0.015(6)
C47 0.053(7) 0.130(11) 0.26(2) -0.092(12) -0.034(9) -0.031(6)
N1 0.044(3) 0.056(4) 0.050(4) -0.012(3) -0.004(3) -0.011(3)
N2 0.063(5) 0.077(5) 0.057(4) -0.006(4) -0.015(3) -0.019(4)
N3 0.053(4) 0.087(5) 0.057(4) -0.019(4) -0.016(3) -0.022(4)
N4 0.063(4) 0.056(4) 0.074(5) -0.003(4) -0.014(4) -0.022(3)
N5 0.076(5) 0.123(7) 0.074(6) -0.010(5) -0.033(4) -0.027(5)
N6 0.050(4) 0.054(4) 0.046(4) -0.011(3) -0.001(3) -0.016(3)
N7 0.040(3) 0.065(4) 0.041(3) -0.011(3) -0.008(3) -0.017(3)
N8 0.047(3) 0.055(4) 0.052(4) -0.014(3) -0.003(3) -0.018(3)
N9 0.048(4) 0.059(4) 0.044(3) -0.012(3) -0.007(3) -0.024(3)
N10 0.041(4) 0.066(4) 0.052(4) -0.010(3) -0.014(3) -0.017(3)
P1 0.0584(15) 0.108(2) 0.102(2) -0.0318(17) -0.0105(14) -0.0331(14)
P2 0.110(3) 0.082(2) 0.155(4) -0.043(2) -0.038(2) -0.0162(18)

loop_
_atom_type_symbol
_atom_type_description
_atom_type_scat_dispersion_real
_atom_type_scat_dispersion_imag
_atom_type_scat_source
Ru Ru -1.2594 0.8363 'International Tables Vol C Tables 4.2.6.8 and 6.1.1.4'
C C 0.0033 0.0016 'International Tables Vol C Tables 4.2.6.8 and 6.1.1.4'
N N 0.0061 0.0033 'International Tables Vol C Tables 4.2.6.8 and 6.1.1.4'
H H 0.0000 0.0000 'International Tables Vol C Tables 4.2.6.8 and 6.1.1.4'
P P 0.1023 0.0942 'International Tables Vol C Tables 4.2.6.8 and 6.1.1.4'
F F 0.0171 0.0103 'International Tables Vol C Tables 4.2.6.8 and 6.1.1.4'
O O 0.0106 0.0060 'International Tables Vol C Tables 4.2.6.8 and 6.1.1.4'

loop_
_geom_angle_atom_site_label_1
_geom_angle_atom_site_label_2
_geom_angle_atom_site_label_3
_geom_angle
_geom_angle_site_symmetry_1
_geom_angle_site_symmetry_3
_geom_angle_publ_flag
N6 Ru1 N7 88.7(2) . . ?
N6 Ru1 N8 98.3(2) . . ?
N7 Ru1 N8 78.5(2) . . ?
N6 Ru1 N9 96.0(2) . . ?
N7 Ru1 N9 174.4(2) . . ?
N8 Ru1 N9 97.7(2) . . ?
N6 Ru1 N10 172.6(2) . . ?
N7 Ru1 N10 97.5(2) . . ?
N8 Ru1 N10 79.2(2) . . ?
N9 Ru1 N10 77.6(2) . . ?
N6 Ru1 N1 77.5(2) . . ?
N7 Ru1 N1 97.6(2) . . ?
N8 Ru1 N1 174.5(2) . . ?
N9 Ru1 N1 86.4(2) . . ?
N10 Ru1 N1 105.4(2) . . ?
N2 C1 N4 121.7(8) . . ?
N2 C1 N1 124.7(8) . . ?
N4 C1 N1 113.7(7) . . ?
N3 C2 N5 117.8(8) . . ?
N3 C2 N2 125.7(8) . . ?
N5 C2 N2 116.5(9) . . ?
N3 C3 N1 124.3(8) . . ?
N3 C3 C4 119.8(7) . . ?
N1 C3 C4 115.9(6) . . ?
N6 C4 C5 122.6(8) . . ?
N6 C4 C3 114.2(6) . . ?
C5 C4 C3 123.2(7) . . ?
C4 C5 C6 119.1(8) . . ?
C7 C6 C5 118.9(8) . . ?
C8 C7 C6 120.2(9) . . ?
N6 C8 C7 121.3(8) . . ?
C10 C9 N4 125.2(9) . . ?
C10 C9 C14 119.6(8) . . ?
N4 C9 C14 115.0(8) . . ?
C9 C10 C11 120.6(10) . . ?
C10 C11 C12 118.1(12) . . ?
C13 C12 C11 121.4(11) . . ?
C14 C13 C12 120.0(11) . . ?
C13 C14 C9 120.2(10) . . ?
C16 C15 N7 125.0(7) . . ?
C15 C16 C17 119.5(7) . . ?
C18 C17 C16 115.2(7) . . ?
C18 C17 C25 124.1(8) . . ?
C16 C17 C25 120.6(8) . . ?
C17 C18 C19 122.6(7) . . ?
N7 C19 C18 120.7(7) . . ?
N7 C19 C20 116.1(6) . . ?
C18 C19 C20 123.2(7) . . ?
C21 C20 N8 120.5(7) . . ?
C21 C20 C19 126.0(7) . . ?
N8 C20 C19 113.5(6) . . ?
C20 C21 C22 123.1(7) . . ?
C21 C22 C23 115.1(7) . . ?
C21 C22 C29 122.8(8) . . ?
C23 C22 C29 121.9(8) . . ?
C24 C23 C22 121.1(8) . . ?
N8 C24 C23 122.4(7) . . ?
C27 C25 C26 109.4(12) . . ?
C27 C25 C17 109.7(9) . . ?
C26 C25 C17 109.6(8) . . ?
C27 C25 C28 109.3(11) . . ?
C26 C25 C28 108.0(12) . . ?
C17 C25 C28 110.7(8) . . ?
C30' C29 C22 111.0(12) . . ?
C30' C29 C31' 105.4(17) . . ?
C22 C29 C31' 107.5(14) . . ?
C30' C29 C32 131.7(14) . . ?
C22 C29 C32 113.3(10) . . ?
C31' C29 C32 78.9(16) . . ?
C30' C29 C31 68.6(14) . . ?
C22 C29 C31 109.7(13) . . ?
C31' C29 C31 38.8(14) . . ?
C32 C29 C31 112.1(15) . . ?
C30' C29 C30 43.4(10) . . ?
C22 C29 C30 109.9(10) . . ?
C31' C29 C30 138.3(16) . . ?
C32 C29 C30 102.2(12) . . ?
C31 C29 C30 109.4(14) . . ?
C30' C29 C32' 103.7(19) . . ?
C22 C29 C32' 110.8(16) . . ?
C31' C29 C32' 118(2) . . ?
C32 C29 C32' 41.9(15) . . ?
C31 C29 C32' 139(2) . . ?
C30 C29 C32' 63.4(17) . . ?
N9 C33 C34 122.3(7) . . ?
C33 C34 C35 121.6(7) . . ?
C34 C35 C36 115.9(7) . . ?
C34 C35 C43 122.2(7) . . ?
C36 C35 C43 122.0(7) . . ?
C35 C36 C37 121.2(7) . . ?
N9 C37 C36 120.0(7) . . ?
N9 C37 C38 116.2(7) . . ?
C36 C37 C38 123.8(7) . . ?
N10 C38 C39 119.8(7) . . ?
N10 C38 C37 115.0(6) . . ?
C39 C38 C37 125.2(7) . . ?
C38 C39 C40 124.2(9) . . ?
C39 C40 C41 114.8(8) . . ?
C39 C40 C47 123.1(9) . . ?
C41 C40 C47 122.0(10) . . ?
C40 C41 C42 121.1(9) . . ?
N10 C42 C41 121.3(8) . . ?
C46 C43 C35 114.0(8) . . ?
C46 C43 C44 109.5(9) . . ?
C35 C43 C44 106.4(8) . . ?
C46 C43 C45 110.7(9) . . ?
C35 C43 C45 109.1(7) . . ?
C44 C43 C45 106.7(9) . . ?
C48 C47 C40 113.7(14) . . ?
C48 C47 C49' 128(2) . . ?
C40 C47 C49' 116.9(17) . . ?
C48 C47 C49 110.0(19) . . ?
C40 C47 C49 111.7(14) . . ?
C49' C47 C49 38.4(15) . . ?
C48 C47 C48' 32.0(14) . . ?
C40 C47 C48' 109.2(15) . . ?
C49' C47 C48' 115(2) . . ?
C49 C47 C48' 84(2) . . ?
C48 C47 C50' 67.4(19) . . ?
C40 C47 C50' 114(2) . . ?
C49' C47 C50' 102(2) . . ?
C49 C47 C50' 131(2) . . ?
C48' C47 C50' 98(2) . . ?
C48 C47 C50 110.8(18) . . ?
C40 C47 C50 109.3(15) . . ?
C49' C47 C50 62.7(18) . . ?
C49 C47 C50 100.6(15) . . ?
C48' C47 C50 136.1(17) . . ?
C50' C47 C50 46.3(17) . . ?
N12 C51 C52 165(3) . . ?
C54 C53 O1 93(2) . . ?
C54 C53 C53' 46(2) . . ?
O1 C53 C53' 47(2) . . ?
C54 C53' O1 111(4) . . ?
C54 C53' C53 55(2) . . ?
O1 C53' C53 56(2) . . ?
C53' C54 C53 78(3) . . ?
C3 N1 C1 114.8(7) . . ?
C3 N1 Ru1 114.2(5) . . ?
C1 N1 Ru1 131.0(5) . . ?
C1 N2 C2 115.1(8) . . ?
C2 N3 C3 115.3(7) . . ?
C1 N4 C9 130.3(8) . . ?
C4 N6 C8 117.6(7) . . ?
C4 N6 Ru1 117.2(5) . . ?
C8 N6 Ru1 125.0(5) . . ?
C15 N7 C19 117.0(6) . . ?
C15 N7 Ru1 127.6(5) . . ?
C19 N7 Ru1 115.3(5) . . ?
C24 N8 C20 117.6(6) . . ?
C24 N8 Ru1 125.8(5) . . ?
C20 N8 Ru1 114.8(5) . . ?
C33 N9 C37 118.8(6) . . ?
C33 N9 Ru1 125.9(5) . . ?
C37 N9 Ru1 115.2(5) . . ?
C42 N10 C38 118.6(7) . . ?
C42 N10 Ru1 125.0(5) . . ?
C38 N10 Ru1 114.5(5) . . ?
F1' P1 F3' 89.9(9) . . ?
F1' P1 F1 52.4(6) . . ?
F3' P1 F1 52.6(6) . . ?
F1' P1 F6' 88.8(9) . . ?
F3' P1 F6' 104.9(10) . . ?
F1 P1 F6' 69.6(10) . . ?
F1' P1 F4 124.7(10) . . ?
F3' P1 F4 74.4(10) . . ?
F1 P1 F4 77.8(11) . . ?
F6' P1 F4 48.0(5) . . ?
F1' P1 F2 46.6(5) . . ?
F3' P1 F2 101.8(10) . . ?
F1 P1 F2 93.5(8) . . ?
F6' P1 F2 127.3(10) . . ?
F4 P1 F2 171.1(10) . . ?
F1' P1 F5 144.5(10) . . ?
F3' P1 F5 117.0(10) . . ?
F1 P1 F5 163.1(10) . . ?
F6' P1 F5 104.5(10) . . ?
F4 P1 F5 86.5(8) . . ?
F2 P1 F5 102.3(10) . . ?
F1' P1 F3 96.0(11) . . ?
F3' P1 F3 46.0(5) . . ?
F1 P1 F3 90.3(10) . . ?
F6' P1 F3 150.3(10) . . ?
F4 P1 F3 107.8(11) . . ?
F2 P1 F3 73.7(10) . . ?
F5 P1 F3 88.4(11) . . ?
F1' P1 F4' 169.5(9) . . ?
F3' P1 F4' 81.0(9) . . ?
F1 P1 F4' 117.3(10) . . ?
F6' P1 F4' 88.4(8) . . ?
F4 P1 F4' 47.7(5) . . ?
F2 P1 F4' 140.5(10) . . ?
F5 P1 F4' 45.9(5) . . ?
F3 P1 F4' 81.5(10) . . ?
F1' P1 F6 79.0(10) . . ?
F3' P1 F6 149.1(10) . . ?
F1 P1 F6 99.3(10) . . ?
F6' P1 F6 46.8(5) . . ?
F4 P1 F6 88.2(10) . . ?
F2 P1 F6 91.4(11) . . ?
F5 P1 F6 86.5(10) . . ?
F3 P1 F6 162.8(11) . . ?
F4' P1 F6 106.2(10) . . ?
F1' P1 F2' 95.4(8) . . ?
F3' P1 F2' 94.9(7) . . ?
F1 P1 F2' 127.9(10) . . ?
F6' P1 F2' 159.8(10) . . ?
F4 P1 F2' 137.7(10) . . ?
F2 P1 F2' 49.9(5) . . ?
F5 P1 F2' 61.7(9) . . ?
F3 P1 F2' 49.0(5) . . ?
F4' P1 F2' 90.6(9) . . ?
F6 P1 F2' 114.7(10) . . ?
F1' P1 F5' 103.2(9) . . ?
F3' P1 F5' 164.2(10) . . ?
F1 P1 F5' 143.0(10) . . ?
F6' P1 F5' 84.4(8) . . ?
F4 P1 F5' 104.2(11) . . ?
F2 P1 F5' 81.6(10) . . ?
F5 P1 F5' 47.5(5) . . ?
F3 P1 F5' 122.6(10) . . ?
F4' P1 F5' 86.7(8) . . ?
F6 P1 F5' 44.7(5) . . ?
F2' P1 F5' 75.4(10) . . ?
F8 P2 F9 92.1(8) . . ?
F8 P2 F9' 84.4(8) . . ?
F9 P2 F9' 119.8(15) . . ?
F8 P2 F10 88.9(7) . . ?
F9 P2 F10 171.7(14) . . ?
F9' P2 F10 52.1(12) . . ?
F8 P2 F10' 98.9(9) . . ?
F9 P2 F10' 60.6(12) . . ?
F9' P2 F10' 176.7(10) . . ?
F10 P2 F10' 127.3(15) . . ?
F8 P2 F7 172.5(7) . . ?
F9 P2 F7 91.8(7) . . ?
F9' P2 F7 88.1(8) . . ?
F10 P2 F7 86.4(7) . . ?
F10' P2 F7 88.6(8) . . ?
F8 P2 F12 94.6(9) . . ?
F9 P2 F12 98.7(13) . . ?
F9' P2 F12 141.5(14) . . ?
F10 P2 F12 89.4(14) . . ?
F10' P2 F12 38.3(11) . . ?
F7 P2 F12 91.2(8) . . ?
F8 P2 F11' 91.2(8) . . ?
F9 P2 F11' 157.8(14) . . ?
F9' P2 F11' 82.4(13) . . ?
F10 P2 F11' 30.3(12) . . ?
F10' P2 F11' 97.2(13) . . ?
F7 P2 F11' 87.7(8) . . ?
F12 P2 F11' 59.2(12) . . ?
F8 P2 F11 85.9(8) . . ?
F9 P2 F11 91.7(14) . . ?
F9' P2 F11 28.1(12) . . ?
F10 P2 F11 80.2(13) . . ?
F10' P2 F11 151.9(15) . . ?
F7 P2 F11 87.5(7) . . ?
F12 P2 F11 169.6(14) . . ?
F11' P2 F11 110.5(14) . . ?
F8 P2 F12' 91.0(8) . . ?
F9 P2 F12' 25.2(13) . . ?
F9' P2 F12' 94.6(14) . . ?
F10 P2 F12' 146.6(14) . . ?
F10' P2 F12' 85.7(13) . . ?
F7 P2 F12' 89.7(8) . . ?
F12 P2 F12' 123.9(14) . . ?
F11' P2 F12' 176.1(12) . . ?
F11 P2 F12' 66.5(12) . . ?
F2 F1' F1 123.0(17) . . ?
F2 F1' P1 68.6(9) . . ?
F1 F1' P1 64.6(8) . . ?
F1' F1 F3' 105.3(15) . . ?
F1' F1 P1 63.0(8) . . ?
F3' F1 P1 63.4(8) . . ?
F1' F1 F6' 86.1(11) . . ?
F3' F1 F6' 102.0(13) . . ?
P1 F1 F6' 55.3(7) . . ?
F3 F2' F2 90.9(17) . . ?
F3 F2' P1 64.9(9) . . ?
F2 F2' P1 64.2(8) . . ?
F3 F2' F5 96.2(15) . . ?
F2 F2' F5 111.3(13) . . ?
P1 F2' F5 58.5(8) . . ?
F1' F2 F2' 128.6(16) . . ?
F1' F2 P1 64.8(9) . . ?
F2' F2 P1 65.9(8) . . ?
F3' F3 F2' 131.4(16) . . ?
F3' F3 P1 65.4(9) . . ?
F2' F3 P1 66.2(9) . . ?
F3 F3' F1 117.7(18) . . ?
F3 F3' P1 68.6(10) . . ?
F1 F3' P1 64.0(8) . . ?
F6' F4 F4' 119.4(18) . . ?
F6' F4 P1 65.9(9) . . ?
F4' F4 P1 67.3(9) . . ?
F5 F4' F4 118.2(18) . . ?
F5 F4' P1 66.7(9) . . ?
F4 F4' P1 65.1(9) . . ?
F4' F5 F5' 121.1(18) . . ?
F4' F5 P1 67.5(9) . . ?
F5' F5 P1 67.3(9) . . ?
F4' F5 F2' 103.8(13) . . ?
F5' F5 F2' 83.8(14) . . ?
P1 F5 F2' 59.8(8) . . ?
F6 F5' F5 120.9(18) . . ?
F6 F5' P1 67.2(9) . . ?
F5 F5' P1 65.2(9) . . ?
F6 F6' F4 121.4(18) . . ?
F6 F6' P1 68.1(9) . . ?
F4 F6' P1 66.1(9) . . ?
F6 F6' F1 103.6(15) . . ?
F4 F6' F1 78.1(13) . . ?
P1 F6' F1 55.2(8) . . ?
F5' F6 F6' 118.8(19) . . ?
F5' F6 P1 68.1(10) . . ?
F6' F6 P1 65.1(9) . . ?
F11 F9' F10 141(2) . . ?
F11 F9' P2 77.7(16) . . ?
F10 F9' P2 64.0(9) . . ?
F12' F9 P2 80.6(18) . . ?
F12' F9 F10' 140(2) . . ?
P2 F9 F10' 60.1(8) . . ?
F11' F10 F9' 139.5(19) . . ?
F11' F10 P2 75.7(15) . . ?
F9' F10 P2 63.9(9) . . ?
F12 F10' P2 71.1(12) . . ?
F12 F10' F9 130.0(16) . . ?
P2 F10' F9 59.2(8) . . ?
F10 F11' F12 134.3(18) . . ?
F10 F11' P2 74.0(14) . . ?
F12 F11' P2 60.3(8) . . ?
F9' F11 P2 74.2(15) . . ?
F9' F11 F12' 131.1(19) . . ?
P2 F11 F12' 57.0(8) . . ?
F9 F12' P2 74.2(17) . . ?
F9 F12' F11 131(2) . . ?
P2 F12' F11 56.6(8) . . ?
F10' F12 F11' 130.7(15) . . ?
F10' F12 P2 70.6(11) . . ?
F11' F12 P2 60.6(8) . . ?
C53' O1 C53' 180(5) 2_667 . ?
C53' O1 C53 102(3) 2_667 . ?
C53' O1 C53 78(3) . . ?
C53' O1 C53 78(3) 2_667 2_667 ?
C53' O1 C53 102(3) . 2_667 ?
C53 O1 C53 180.000(8) . 2_667 ?

loop_
_geom_bond_atom_site_label_1
_geom_bond_atom_site_label_2
_geom_bond_distance
_geom_bond_site_symmetry_2
_geom_bond_publ_flag
Ru1 N6 2.061(6) . ?
Ru1 N7 2.069(6) . ?
Ru1 N8 2.074(7) . ?
Ru1 N9 2.076(6) . ?
Ru1 N10 2.101(6) . ?
Ru1 N1 2.117(6) . ?
C1 N2 1.311(11) . ?
C1 N4 1.355(11) . ?
C1 N1 1.369(10) . ?
C2 N3 1.326(11) . ?
C2 N5 1.354(11) . ?
C2 N2 1.361(11) . ?
C3 N3 1.334(10) . ?
C3 N1 1.363(10) . ?
C3 C4 1.465(11) . ?
C4 N6 1.358(10) . ?
C4 C5 1.367(11) . ?
C5 C6 1.373(13) . ?
C6 C7 1.372(13) . ?
C7 C8 1.368(12) . ?
C8 N6 1.360(10) . ?
C9 C10 1.354(12) . ?
C9 N4 1.418(11) . ?
C9 C14 1.418(12) . ?
C10 C11 1.392(15) . ?
C11 C12 1.400(17) . ?
C12 C13 1.359(15) . ?
C13 C14 1.348(13) . ?
C15 C16 1.339(11) . ?
C15 N7 1.346(10) . ?
C16 C17 1.426(11) . ?
C17 C18 1.372(11) . ?
C17 C25 1.513(11) . ?
C18 C19 1.388(11) . ?
C19 N7 1.353(9) . ?
C19 C20 1.464(10) . ?
C20 C21 1.355(10) . ?
C20 N8 1.382(9) . ?
C21 C22 1.382(11) . ?
C22 C23 1.392(12) . ?
C22 C29 1.509(12) . ?
C23 C24 1.373(11) . ?
C24 N8 1.339(9) . ?
C25 C27 1.483(16) . ?
C25 C26 1.512(16) . ?
C25 C28 1.517(15) . ?
C29 C30' 1.48(2) . ?
C29 C31' 1.52(3) . ?
C29 C32 1.53(2) . ?
C29 C31 1.54(3) . ?
C29 C30 1.54(2) . ?
C29 C32' 1.60(4) . ?
C33 N9 1.353(9) . ?
C33 C34 1.353(11) . ?
C34 C35 1.389(11) . ?
C35 C36 1.398(11) . ?
C35 C43 1.529(11) . ?
C36 C37 1.403(11) . ?
C37 N9 1.356(9) . ?
C37 C38 1.442(11) . ?
C38 N10 1.357(10) . ?
C38 C39 1.364(11) . ?
C39 C40 1.369(13) . ?
C40 C41 1.384(14) . ?
C40 C47 1.498(14) . ?
C41 C42 1.393(12) . ?
C42 N10 1.347(10) . ?
C43 C46 1.491(14) . ?
C43 C44 1.546(15) . ?
C43 C45 1.554(14) . ?
C47 C48 1.47(3) . ?
C47 C49' 1.53(4) . ?
C47 C49 1.54(3) . ?
C47 C48' 1.55(3) . ?
C47 C50' 1.56(4) . ?
C47 C50 1.62(3) . ?
C51 N12 1.09(3) . ?
C51 C52 1.38(3) . ?
C53 C54 1.59(4) . ?
C53 O1 1.60(4) . ?
C53 C53' 1.90(6) . ?
C53' C54 1.40(5) . ?
C53' O1 1.42(6) . ?
P1 F1' 1.533(13) . ?
P1 F3' 1.547(13) . ?
P1 F1 1.555(15) . ?
P1 F6' 1.557(13) . ?
P1 F4 1.560(14) . ?
P1 F2 1.577(14) . ?
P1 F5 1.577(15) . ?
P1 F3 1.584(15) . ?
P1 F4' 1.586(13) . ?
P1 F6 1.593(15) . ?
P1 F2' 1.600(13) . ?
P1 F5' 1.604(14) . ?
P2 F8 1.511(10) . ?
P2 F9 1.555(14) . ?
P2 F9' 1.564(14) . ?
P2 F10 1.566(14) . ?
P2 F10' 1.569(14) . ?
P2 F7 1.572(10) . ?
P2 F12 1.574(14) . ?
P2 F11' 1.578(14) . ?
P2 F11 1.587(14) . ?
P2 F12' 1.594(14) . ?
F1' F2 1.232(14) . ?
F1' F1 1.363(14) . ?
F1 F3' 1.376(14) . ?
F1 F6' 1.78(2) . ?
F2' F3 1.319(14) . ?
F2' F2 1.340(14) . ?
F2' F5 1.63(2) . ?
F3 F3' 1.223(14) . ?
F4 F6' 1.267(14) . ?
F4 F4' 1.272(14) . ?
F4' F5 1.233(14) . ?
F5 F5' 1.280(14) . ?
F5' F6 1.215(14) . ?
F6' F6 1.250(14) . ?
F9' F11 0.77(3) . ?
F9' F10 1.37(3) . ?
F9 F12' 0.69(4) . ?
F9 F10' 1.58(3) . ?
F10 F11' 0.82(3) . ?
F10' F12 1.03(3) . ?
F11' F12 1.56(3) . ?
F11 F12' 1.74(3) . ?
O1 C53' 1.42(6) 2_667 ?
O1 C53 1.60(4) 2_667 ?
